data_7210160
loop_
_publ_author_name
'Draguta, Sergiu'
'Fonari, Marina S.'
'Masunov, Art\"em E.'
'Zazueta, Joel'
'Sullivan, Shannon'
'Antipin, Mikhail Yu.'
'Timofeeva, Tatiana V.'

_publ_section_title
;
 New acentric materials constructed from aminopyridines and 4-nitrophenol
;
_journal_issue 23
_journal_name_full CrystEngComm
_journal_page_first 4700
_journal_paper_doi 10.1039/c3ce40291f
_journal_volume 15
_journal_year 2013
_chemical_formula_moiety 'C6 H5 N O3, C6 H4 N O3, C5 H8 N3'
_chemical_formula_sum 'C17 H17 N5 O6'
_chemical_formula_weight 387.36
_chemical_name_common
;
2,3-Diaminopyridinium 4-nitrophenolate 4-nitrophenol
;
_chemical_name_systematic
;
2,3-Diaminopyridinium 4-nitrophenolate 4-nitrophenol
;
_space_group_IT_number 4
_symmetry_cell_setting monoclinic
_symmetry_space_group_name_Hall 'P 2yb'
_symmetry_space_group_name_H-M 'P 1 21 1'
_atom_sites_solution_hydrogens geom
_atom_sites_solution_primary direct
_atom_sites_solution_secondary difmap
_audit_creation_method SHELXL-97
_cell_angle_alpha 90.00
_cell_angle_beta 104.2100(10)
_cell_angle_gamma 90.00
_cell_formula_units_Z 2
_cell_length_a 5.4588(4)
_cell_length_b 15.0882(12)
_cell_length_c 10.8815(9)
_cell_measurement_temperature 100(2)
_cell_volume 868.82(12)
_computing_cell_refinement 'SAINTPlus, v. 6.2 (Bruker, 2001)'
_computing_data_collection 'APEX2 (Bruker, 2005)'
_computing_data_reduction 'SAINTPlus, v. 6.2 (Bruker, 2001)'
_computing_molecular_graphics 'SHELXTL (Sheldrick, 2008)'
_computing_publication_material 'SHELXTL (Sheldrick, 2008)'
_computing_structure_refinement 'SHELXL-97 (Sheldrick, 2008)'
_computing_structure_solution 'SHELXS-97 (Sheldrick, 2008)'
_diffrn_ambient_temperature 100(2)
_diffrn_measured_fraction_theta_full 1.000
_diffrn_measured_fraction_theta_max 1.000
_diffrn_measurement_device_type 'Bruker APEX-II CCD'
_diffrn_measurement_method '\f and \w scans'
_diffrn_radiation_monochromator graphite
_diffrn_radiation_source 'fine-focus sealed tube'
_diffrn_radiation_type MoK\a
_diffrn_radiation_wavelength 0.71073
_diffrn_reflns_av_R_equivalents 0.0178
_diffrn_reflns_av_sigmaI/netI 0.0226
_diffrn_reflns_limit_h_max 6
_diffrn_reflns_limit_h_min -6
_diffrn_reflns_limit_k_max 18
_diffrn_reflns_limit_k_min -18
_diffrn_reflns_limit_l_max 13
_diffrn_reflns_limit_l_min -13
_diffrn_reflns_number 8396
_diffrn_reflns_theta_full 25.98
_diffrn_reflns_theta_max 25.98
_diffrn_reflns_theta_min 1.93
_exptl_absorpt_coefficient_mu 0.115
_exptl_absorpt_correction_T_max 0.654
_exptl_absorpt_correction_T_min 0.337
_exptl_absorpt_correction_type multi-scan
_exptl_absorpt_process_details 'SADABS (Sheldrick, 2003)'
_exptl_crystal_colour brown
_exptl_crystal_density_diffrn 1.481
_exptl_crystal_density_meas ?
_exptl_crystal_density_method 'not measured'
_exptl_crystal_description prism
_exptl_crystal_F_000 404
_exptl_crystal_size_max 0.18
_exptl_crystal_size_mid 0.15
_exptl_crystal_size_min 0.09
_refine_diff_density_max 0.171
_refine_diff_density_min -0.157
_refine_diff_density_rms 0.030
_refine_ls_abs_structure_details 'Flack H D (1983), Acta Cryst. A39, 876-881'
_refine_ls_abs_structure_Flack 0.1(7)
_refine_ls_extinction_method none
_refine_ls_goodness_of_fit_ref 1.031
_refine_ls_hydrogen_treatment mixed
_refine_ls_matrix_type full
_refine_ls_number_parameters 277
_refine_ls_number_reflns 3418
_refine_ls_number_restraints 1
_refine_ls_restrained_S_all 1.031
_refine_ls_R_factor_all 0.0300
_refine_ls_R_factor_gt 0.0277
_refine_ls_shift/su_max 0.000
_refine_ls_shift/su_mean 0.000
_refine_ls_structure_factor_coef Fsqd
_refine_ls_weighting_details 'calc w=1/[\s^2^(Fo^2^)+(0.0386P)^2^+0.1411P] where P=(Fo^2^+2Fc^2^)/3'
_refine_ls_weighting_scheme calc
_refine_ls_wR_factor_gt 0.0714
_refine_ls_wR_factor_ref 0.0729
_reflns_number_gt 3234
_reflns_number_total 3418
_reflns_threshold_expression >2sigma(I)
_cod_data_source_file c3ce40291f.txt
_cod_data_source_block sergiu3n
_cod_depositor_comments
;
The following automatic conversions were performed:

'_exptl_crystal_density_meas' value 'not measured' was changed to '?'
- the value is perceived as not measured.

Automatic conversion script
Id: cif_fix_values 3008 2015-01-20 13:52:24Z robertas 
;
_cod_original_sg_symbol_H-M P2(1)
_cod_database_code 7210160

loop_
_symmetry_equiv_pos_as_xyz
'x, y, z'
'-x, y+1/2, -z'

loop_
_atom_site_label
_atom_site_type_symbol
_atom_site_fract_x
_atom_site_fract_y
_atom_site_fract_z
_atom_site_U_iso_or_equiv
_atom_site_adp_type
_atom_site_occupancy
_atom_site_symmetry_multiplicity
_atom_site_calc_flag
_atom_site_refinement_flags
O1 O 1.6716(2) 0.31917(9) 0.72569(11) 0.0364(3) Uani 1 1 d .
H1O H 0.799(5) 0.6118(18) 0.757(3) 0.063(7) Uiso 1 1 d .
O2 O 1.6584(2) 0.27697(8) 0.91361(11) 0.0328(3) Uani 1 1 d .
O3 O 0.8435(2) 0.57402(9) 0.82585(12) 0.0364(3) Uani 1 1 d .
O4 O -0.0929(2) 0.92484(9) 0.78199(12) 0.0350(3) Uani 1 1 d .
O5 O -0.0756(2) 0.97969(8) 0.60022(11) 0.0319(3) Uani 1 1 d .
O6 O 0.7247(2) 0.68084(8) 0.64537(10) 0.0270(3) Uani 1 1 d .
N1 N 1.5837(2) 0.32475(9) 0.82013(13) 0.0276(3) Uani 1 1 d .
N2 N -0.0027(2) 0.92643(9) 0.68858(13) 0.0261(3) Uani 1 1 d .
N3 N 0.9364(3) 0.67759(10) 0.22018(14) 0.0295(3) Uani 1 1 d .
H1N3 H 1.090(4) 0.7138(15) 0.230(2) 0.050(6) Uiso 1 1 d .
N4 N 0.9385(3) 0.70527(10) 0.43028(14) 0.0289(3) Uani 1 1 d .
H1N4 H 0.875(4) 0.7026(14) 0.496(2) 0.044(6) Uiso 1 1 d .
H2N4 H 1.066(4) 0.7313(14) 0.4358(19) 0.037(6) Uiso 1 1 d .
N5 N 0.5026(3) 0.60005(10) 0.40044(15) 0.0314(3) Uani 1 1 d .
H1N5 H 0.573(4) 0.6215(13) 0.4831(19) 0.033(5) Uiso 1 1 d .
H2N5 H 0.383(4) 0.5599(14) 0.3938(18) 0.032(5) Uiso 1 1 d .
C1 C 1.3877(3) 0.38912(11) 0.81942(15) 0.0259(3) Uani 1 1 d .
C2 C 1.3179(3) 0.44746(11) 0.71841(15) 0.0289(4) Uani 1 1 d .
H2 H 1.3945 0.4442 0.6511 0.035 Uiso 1 1 calc R
C3 C 1.1353(3) 0.51012(11) 0.71820(15) 0.0291(4) Uani 1 1 d .
H3 H 1.0887 0.5497 0.6509 0.035 Uiso 1 1 calc R
C4 C 1.0191(3) 0.51432(11) 0.81983(15) 0.0272(4) Uani 1 1 d .
C5 C 1.0899(3) 0.45362(12) 0.92006(15) 0.0293(4) Uani 1 1 d .
H5 H 1.0114 0.4554 0.9868 0.035 Uiso 1 1 calc R
C6 C 1.2749(3) 0.39150(11) 0.92021(15) 0.0273(3) Uani 1 1 d .
H6 H 1.3234 0.3517 0.9871 0.033 Uiso 1 1 calc R
C7 C 0.1917(3) 0.86400(10) 0.68026(15) 0.0244(3) Uani 1 1 d .
C8 C 0.3073(3) 0.87060(11) 0.58012(15) 0.0243(3) Uani 1 1 d .
H8 H 0.2625 0.9156 0.5204 0.029 Uiso 1 1 calc R
C9 C 0.4892(3) 0.80946(10) 0.57074(14) 0.0238(3) Uani 1 1 d .
H9 H 0.5682 0.8139 0.5044 0.029 Uiso 1 1 calc R
C10 C 0.5584(3) 0.74017(11) 0.65970(14) 0.0231(3) Uani 1 1 d .
C11 C 0.4394(3) 0.73709(12) 0.76155(15) 0.0275(3) Uani 1 1 d .
H11 H 0.4844 0.6929 0.8225 0.033 Uiso 1 1 calc R
C12 C 0.2592(3) 0.79797(11) 0.77195(15) 0.0275(4) Uani 1 1 d .
H12 H 0.1829 0.7953 0.8394 0.033 Uiso 1 1 calc R
C13 C 0.8347(3) 0.66530(10) 0.31970(15) 0.0232(3) Uani 1 1 d .
C14 C 0.6171(3) 0.61004(10) 0.30373(15) 0.0242(3) Uani 1 1 d .
C15 C 0.6462(4) 0.58502(13) 0.08764(16) 0.0371(4) Uani 1 1 d .
H15 H 0.5834 0.5579 0.0095 0.045 Uiso 1 1 calc R
C16 C 0.8482(3) 0.63887(13) 0.10524(17) 0.0354(4) Uani 1 1 d .
H16 H 0.9261 0.6494 0.0397 0.042 Uiso 1 1 calc R
C17 C 0.5298(3) 0.56966(11) 0.18808(17) 0.0297(4) Uani 1 1 d .
H17 H 0.3918 0.5316 0.1758 0.036 Uiso 1 1 calc R

loop_
_atom_site_aniso_label
_atom_site_aniso_U_11
_atom_site_aniso_U_22
_atom_site_aniso_U_33
_atom_site_aniso_U_23
_atom_site_aniso_U_13
_atom_site_aniso_U_12
O1 0.0409(7) 0.0433(8) 0.0265(6) -0.0023(5) 0.0110(5) 0.0135(6)
O2 0.0371(7) 0.0297(6) 0.0301(6) 0.0051(5) 0.0056(5) 0.0079(5)
O3 0.0416(7) 0.0433(8) 0.0272(6) 0.0068(6) 0.0136(5) 0.0195(6)
O4 0.0326(7) 0.0459(8) 0.0276(6) -0.0099(5) 0.0096(5) 0.0064(5)
O5 0.0277(6) 0.0287(6) 0.0384(7) 0.0018(5) 0.0066(5) 0.0062(5)
O6 0.0268(6) 0.0293(6) 0.0246(6) -0.0001(5) 0.0058(4) 0.0060(5)
N1 0.0295(7) 0.0264(7) 0.0264(7) -0.0055(6) 0.0061(6) 0.0027(6)
N2 0.0226(7) 0.0286(7) 0.0258(7) -0.0066(6) 0.0032(6) -0.0007(5)
N3 0.0278(7) 0.0292(8) 0.0342(8) 0.0026(6) 0.0125(6) 0.0014(6)
N4 0.0228(7) 0.0343(8) 0.0319(8) -0.0096(6) 0.0108(6) -0.0103(6)
N5 0.0275(7) 0.0351(8) 0.0354(8) -0.0081(7) 0.0154(6) -0.0125(6)
C1 0.0278(8) 0.0233(8) 0.0256(8) -0.0024(7) 0.0045(6) 0.0023(6)
C2 0.0328(9) 0.0333(9) 0.0222(8) -0.0021(7) 0.0100(7) 0.0037(7)
C3 0.0358(9) 0.0299(9) 0.0218(8) 0.0034(7) 0.0075(7) 0.0057(7)
C4 0.0302(8) 0.0282(9) 0.0224(8) -0.0011(7) 0.0046(7) 0.0062(7)
C5 0.0321(9) 0.0360(9) 0.0219(8) -0.0007(7) 0.0103(7) 0.0030(7)
C6 0.0325(9) 0.0251(8) 0.0232(8) 0.0014(7) 0.0050(6) 0.0008(7)
C7 0.0211(7) 0.0247(8) 0.0256(8) -0.0081(6) 0.0025(6) -0.0006(6)
C8 0.0255(8) 0.0215(8) 0.0247(8) -0.0013(6) 0.0038(6) -0.0029(6)
C9 0.0250(7) 0.0259(8) 0.0210(7) -0.0024(6) 0.0063(6) -0.0024(6)
C10 0.0201(7) 0.0243(8) 0.0229(7) -0.0038(6) 0.0015(6) -0.0022(6)
C11 0.0272(8) 0.0294(8) 0.0246(8) 0.0038(7) 0.0041(7) 0.0028(7)
C12 0.0257(8) 0.0356(9) 0.0212(8) -0.0026(7) 0.0061(6) -0.0009(7)
C13 0.0201(7) 0.0228(8) 0.0276(8) 0.0003(6) 0.0078(6) 0.0019(6)
C14 0.0210(7) 0.0211(8) 0.0313(9) -0.0013(6) 0.0076(6) 0.0029(6)
C15 0.0437(10) 0.0376(10) 0.0257(8) -0.0082(8) 0.0003(7) 0.0164(8)
C16 0.0400(10) 0.0398(10) 0.0285(9) 0.0022(8) 0.0127(8) 0.0126(8)
C17 0.0199(7) 0.0236(8) 0.0407(9) -0.0085(7) -0.0018(7) -0.0009(6)

loop_
_atom_type_symbol
_atom_type_description
_atom_type_scat_dispersion_real
_atom_type_scat_dispersion_imag
_atom_type_scat_source
C C 0.0033 0.0016 'International Tables Vol C Tables 4.2.6.8 and 6.1.1.4'
H H 0.0000 0.0000 'International Tables Vol C Tables 4.2.6.8 and 6.1.1.4'
N N 0.0061 0.0033 'International Tables Vol C Tables 4.2.6.8 and 6.1.1.4'
O O 0.0106 0.0060 'International Tables Vol C Tables 4.2.6.8 and 6.1.1.4'

loop_
_geom_angle_atom_site_label_1
_geom_angle_atom_site_label_2
_geom_angle_atom_site_label_3
_geom_angle
C4 O3 H1O 115.1(16)
O2 N1 O1 121.87(14)
O2 N1 C1 119.53(13)
O1 N1 C1 118.60(14)
O4 N2 O5 122.25(14)
O4 N2 C7 119.27(14)
O5 N2 C7 118.47(13)
C13 N3 C16 123.99(16)
C13 N3 H1N3 120.1(13)
C16 N3 H1N3 115.8(13)
C13 N4 H1N4 123.5(14)
C13 N4 H2N4 117.6(15)
H1N4 N4 H2N4 119(2)
C14 N5 H1N5 123.0(12)
C14 N5 H2N5 119.1(13)
H1N5 N5 H2N5 115.6(17)
C6 C1 C2 121.52(15)
C6 C1 N1 119.12(14)
C2 C1 N1 119.36(14)
C3 C2 C1 119.76(15)
C3 C2 H2 120.1
C1 C2 H2 120.1
C2 C3 C4 119.84(15)
C2 C3 H3 120.1
C4 C3 H3 120.1
O3 C4 C5 117.93(15)
O3 C4 C3 122.68(15)
C5 C4 C3 119.39(14)
C6 C5 C4 120.44(15)
C6 C5 H5 119.8
C4 C5 H5 119.8
C5 C6 C1 119.04(15)
C5 C6 H6 120.5
C1 C6 H6 120.5
C8 C7 C12 121.40(14)
C8 C7 N2 119.09(15)
C12 C7 N2 119.51(14)
C9 C8 C7 118.96(15)
C9 C8 H8 120.5
C7 C8 H8 120.5
C8 C9 C10 121.43(14)
C8 C9 H9 119.3
C10 C9 H9 119.3
O6 C10 C9 120.04(14)
O6 C10 C11 122.30(15)
C9 C10 C11 117.65(14)
C12 C11 C10 121.26(15)
C12 C11 H11 119.4
C10 C11 H11 119.4
C11 C12 C7 119.26(15)
C11 C12 H12 120.4
C7 C12 H12 120.4
N4 C13 N3 119.56(15)
N4 C13 C14 121.86(15)
N3 C13 C14 118.57(14)
N5 C14 C17 122.58(15)
N5 C14 C13 119.90(14)
C17 C14 C13 117.51(15)
C16 C15 C17 119.87(16)
C16 C15 H15 120.1
C17 C15 H15 120.1
C15 C16 N3 118.98(17)
C15 C16 H16 120.5
N3 C16 H16 120.5
C14 C17 C15 121.03(16)
C14 C17 H17 119.5
C15 C17 H17 119.5

loop_
_geom_bond_atom_site_label_1
_geom_bond_atom_site_label_2
_geom_bond_distance
O1 N1 1.2392(17)
O2 N1 1.2317(18)
O3 C4 1.329(2)
O3 H1O 0.93(3)
O4 N2 1.2337(19)
O5 N2 1.2413(18)
O6 C10 1.3111(19)
N1 C1 1.444(2)
N2 C7 1.438(2)
N3 C13 1.346(2)
N3 C16 1.357(2)
N3 H1N3 0.98(2)
N4 C13 1.341(2)
N4 H1N4 0.87(2)
N4 H2N4 0.79(2)
N5 C14 1.358(2)
N5 H1N5 0.94(2)
N5 H2N5 0.88(2)
C1 C6 1.384(2)
C1 C2 1.387(2)
C2 C3 1.374(2)
C2 H2 0.9300
C3 C4 1.405(2)
C3 H3 0.9300
C4 C5 1.404(2)
C5 C6 1.378(2)
C5 H5 0.9300
C6 H6 0.9300
C7 C8 1.390(2)
C7 C12 1.394(2)
C8 C9 1.377(2)
C8 H8 0.9300
C9 C10 1.412(2)
C9 H9 0.9300
C10 C11 1.416(2)
C11 C12 1.371(2)
C11 H11 0.9300
C12 H12 0.9300
C13 C14 1.427(2)
C14 C17 1.374(2)
C15 C16 1.345(3)
C15 C17 1.412(3)
C15 H15 0.9300
C16 H16 0.9300
C17 H17 0.9300

loop_
_geom_hbond_atom_site_label_D
_geom_hbond_atom_site_label_H
_geom_hbond_atom_site_label_A
_geom_hbond_distance_DH
_geom_hbond_distance_HA
_geom_hbond_distance_DA
_geom_hbond_angle_DHA
_geom_hbond_site_symmetry_A
O3 H1O O6 0.93(3) 1.57(3) 2.5000(16) 176(3) .
N4 H1N4 O6 0.87(2) 2.02(2) 2.884(2) 173(2) .
N5 H1N5 O6 0.94(2) 1.97(2) 2.911(2) 172.7(18) .
N5 H2N5 O5 0.88(2) 2.08(2) 2.9532(19) 169.8(19) 2_546
N3 H1N3 O1 0.98(2) 2.04(2) 2.9781(19) 159.4(19) 2_856
N3 H1N3 O2 0.98(2) 2.51(2) 3.2924(19) 136.8(17) 2_856
